data_2311265
loop_
_publ_author_name
'Parsons, Simon'
'Flack, Howard D.'
'Wagner, Trixie'

_publ_section_title
;
 Use of intensity quotients and differences in absolute structure
 refinement.
;
_journal_issue 'Pt 3'
_journal_name_full 'Acta crystallographica Section B, Structural science, crystal engineering and materials'
_journal_page_first 249
_journal_page_last 259
_journal_paper_doi 10.1107/S2052519213010014
_journal_volume 69
_journal_year 2013
_chemical_formula_sum 'C16 H18 N2'
_chemical_formula_weight 238.32
_space_group_crystal_system trigonal
_space_group_IT_number 145
_space_group_name_Hall 'P 32'
_space_group_name_H-M_alt 'P 32'
_atom_sites_solution_hydrogens mixed
_audit_creation_method SHELXL-2012
_cell_angle_alpha 90
_cell_angle_beta 90
_cell_angle_gamma 120
_cell_formula_units_Z 3
_cell_length_a 11.7721(4)
_cell_length_b 11.7721(4)
_cell_length_c 8.0824(3)
_cell_measurement_temperature 100(2)
_cell_volume 970.02(6)
_computing_structure_refinement 'SHELXL-2012 (Sheldrick, 2012)'
_diffrn_ambient_temperature 100(2)
_diffrn_measured_fraction_theta_full 0.959
_diffrn_measured_fraction_theta_max 0.995
_diffrn_radiation_type CuK\a
_diffrn_radiation_wavelength 1.54178
_diffrn_reflns_av_R_equivalents 0.0324
_diffrn_reflns_av_unetI/netI 0.0159
_diffrn_reflns_Laue_measured_fraction_full 0.959
_diffrn_reflns_Laue_measured_fraction_max 0.995
_diffrn_reflns_limit_h_max 14
_diffrn_reflns_limit_h_min -13
_diffrn_reflns_limit_k_max 14
_diffrn_reflns_limit_k_min -14
_diffrn_reflns_limit_l_max 8
_diffrn_reflns_limit_l_min -9
_diffrn_reflns_number 30026
_diffrn_reflns_point_group_measured_fraction_full 0.928
_diffrn_reflns_point_group_measured_fraction_max 0.962
_diffrn_reflns_theta_full 67.679
_diffrn_reflns_theta_max 66.460
_diffrn_reflns_theta_min 4.337
_exptl_absorpt_coefficient_mu 0.556
_exptl_crystal_density_diffrn 1.224
_exptl_crystal_F_000 384
_exptl_crystal_size_max 0.460
_exptl_crystal_size_mid 0.120
_exptl_crystal_size_min 0.050
_refine_diff_density_max 0.151
_refine_diff_density_min -0.127
_refine_diff_density_rms 0.032
_refine_ls_abs_structure_details
;
 Flack x determined using 1046 quotients [(I+)-(I-)]/[(I+)+(I-)]
 (Parsons and Flack (2004), Acta Cryst. A60, s61).
;
_refine_ls_abs_structure_Flack 0.18(8)
_refine_ls_extinction_coef 0.0164(17)
_refine_ls_extinction_expression Fc^*^=kFc[1+0.001xFc^2^\l^3^/sin(2\q)]^-1/4^
_refine_ls_extinction_method SHELXL
_refine_ls_goodness_of_fit_ref 1.145
_refine_ls_hydrogen_treatment mixed
_refine_ls_matrix_type full
_refine_ls_number_parameters 170
_refine_ls_number_reflns 2168
_refine_ls_number_restraints 1
_refine_ls_restrained_S_all 1.145
_refine_ls_R_factor_all 0.0283
_refine_ls_R_factor_gt 0.0283
_refine_ls_shift/su_max 0.000
_refine_ls_shift/su_mean 0.000
_refine_ls_structure_factor_coef Fsqd
_refine_ls_weighting_details
;
 w=1/[\s^2^(Fo^2^)+(0.0275P)^2^+0.3075P]
 where P=(Fo^2^+2Fc^2^)/3
;
_refine_ls_weighting_scheme calc
_refine_ls_wR_factor_gt 0.0748
_refine_ls_wR_factor_ref 0.0748
_reflns_Friedel_coverage 0.935
_reflns_Friedel_fraction_full 0.896
_reflns_Friedel_fraction_max 0.930
_reflns_number_gt 2168
_reflns_number_total 2168
_reflns_threshold_expression 'I > 2\s(I)'
_cod_data_source_file TWA16A_B.cif
_cod_data_source_block TWA16A_B
_cod_original_cell_volume 970.02(8)
_cod_database_code 2311265
_shelx_space_group_comment
;
The symmetry employed for this shelxl refinement is uniquely defined
by the following loop, which should always be used as a source of
symmetry information in preference to the above space-group names.
They are only intended as comments.
;
_shelx_estimated_absorpt_t_min 0.784
_shelx_estimated_absorpt_t_max 0.973
_shelxl_version_number 2012-9

loop_
_space_group_symop_operation_xyz
'x, y, z'
'-y, x-y, z+2/3'
'-x+y, -x, z+1/3'

loop_
_atom_site_label
_atom_site_type_symbol
_atom_site_fract_x
_atom_site_fract_y
_atom_site_fract_z
_atom_site_U_iso_or_equiv
_atom_site_adp_type
_atom_site_occupancy
_atom_site_site_symmetry_order
_atom_site_calc_flag
_atom_site_refinement_flags_posn
_atom_site_refinement_flags_adp
C1 C 0.2906(3) 1.0720(3) 0.0084(3) 0.0275(6) Uani 1 1 d . .
H1A H 0.2397 1.0980 0.0788 0.041 Uiso 1 1 calc R U
H1B H 0.2310 0.9995 -0.0635 0.041 Uiso 1 1 calc R U
H1C H 0.3516 1.1468 -0.0597 0.041 Uiso 1 1 calc R U
N2 N 0.36479(19) 1.02985(19) 0.1123(2) 0.0214(5) Uani 1 1 d . .
C3 C 0.4555(2) 1.0037(2) 0.0157(3) 0.0198(5) Uani 1 1 d . .
H3 H 0.5248 1.0880 -0.0338 0.024 Uiso 1 1 calc R U
C4 C 0.3827(2) 0.9047(2) -0.1254(3) 0.0224(5) Uani 1 1 d . .
H4A H 0.3046 0.8263 -0.0805 0.027 Uiso 1 1 calc R U
H4B H 0.3529 0.9453 -0.2094 0.027 Uiso 1 1 calc R U
C5 C 0.4732(2) 0.8649(2) -0.2040(3) 0.0208(5) Uani 1 1 d . .
C6 C 0.4773(2) 0.8114(2) -0.3531(3) 0.0232(5) Uani 1 1 d . .
H6 H 0.4122 0.7841 -0.4368 0.028 Uiso 1 1 calc R U
N7 N 0.5906(2) 0.8030(2) -0.3636(3) 0.0242(5) Uani 1 1 d . .
C8 C 0.6599(2) 0.8496(2) -0.2179(3) 0.0216(5) Uani 1 1 d . .
C9 C 0.7784(2) 0.8637(2) -0.1610(3) 0.0241(5) Uani 1 1 d . .
H9 H 0.8284 0.8372 -0.2260 0.029 Uiso 1 1 calc R U
C10 C 0.8195(2) 0.9182(2) -0.0058(3) 0.0234(5) Uani 1 1 d . .
H10 H 0.9014 0.9321 0.0339 0.028 Uiso 1 1 calc R U
C11 C 0.7453(2) 0.9542(2) 0.0966(3) 0.0222(5) Uani 1 1 d . .
H11 H 0.7773 0.9905 0.2030 0.027 Uiso 1 1 calc R U
C12 C 0.6264(2) 0.9366(2) 0.0421(3) 0.0202(5) Uani 1 1 d . .
C13 C 0.5217(2) 0.9503(2) 0.1346(3) 0.0202(5) Uani 1 1 d . .
H13 H 0.4522 0.8590 0.1635 0.024 Uiso 1 1 calc R U
C14 C 0.5638(2) 1.0235(2) 0.2952(3) 0.0244(5) Uani 1 1 d . .
H14 H 0.6221 1.0111 0.3642 0.029 Uiso 1 1 calc R U
C15 C 0.5237(2) 1.1047(2) 0.3455(3) 0.0244(5) Uani 1 1 d . .
C16 C 0.4357(2) 1.1313(2) 0.2380(3) 0.0245(6) Uani 1 1 d . .
H16A H 0.3711 1.1386 0.3091 0.029 Uiso 1 1 calc R U
H16B H 0.4891 1.2167 0.1819 0.029 Uiso 1 1 calc R U
C17 C 0.5881(2) 0.8876(2) -0.1181(3) 0.0194(5) Uani 1 1 d . .
C18 C 0.5613(3) 1.1751(3) 0.5083(3) 0.0344(6) Uani 1 1 d . .
H18A H 0.6169 1.1497 0.5698 0.052 Uiso 1 1 calc R U
H18B H 0.4820 1.1517 0.5726 0.052 Uiso 1 1 calc R U
H18C H 0.6096 1.2700 0.4891 0.052 Uiso 1 1 calc R U
H7 H 0.607(3) 0.753(3) -0.440(4) 0.034(8) Uiso 1 1 d . .

loop_
_atom_site_aniso_label
_atom_site_aniso_U_11
_atom_site_aniso_U_22
_atom_site_aniso_U_33
_atom_site_aniso_U_23
_atom_site_aniso_U_13
_atom_site_aniso_U_12
C1 0.0264(13) 0.0273(13) 0.0347(15) -0.0003(11) 0.0014(11) 0.0180(11)
N2 0.0205(10) 0.0204(10) 0.0258(11) 0.0013(8) 0.0031(8) 0.0121(8)
C3 0.0171(11) 0.0178(11) 0.0239(12) 0.0024(9) 0.0038(9) 0.0082(9)
C4 0.0181(11) 0.0221(12) 0.0264(13) 0.0003(10) 0.0002(9) 0.0096(9)
C5 0.0186(11) 0.0180(11) 0.0249(13) 0.0010(9) 0.0011(9) 0.0085(9)
C6 0.0208(12) 0.0235(12) 0.0266(13) -0.0018(10) -0.0011(10) 0.0120(10)
N7 0.0237(10) 0.0233(10) 0.0270(11) -0.0058(9) -0.0005(9) 0.0127(8)
C8 0.0200(11) 0.0156(11) 0.0275(13) 0.0006(9) 0.0023(10) 0.0076(9)
C9 0.0193(12) 0.0183(11) 0.0337(14) -0.0007(9) 0.0047(10) 0.0086(9)
C10 0.0162(11) 0.0170(11) 0.0350(15) 0.0011(10) -0.0008(9) 0.0068(9)
C11 0.0195(12) 0.0162(11) 0.0275(13) -0.0007(9) -0.0023(10) 0.0064(10)
C12 0.0200(11) 0.0119(10) 0.0267(12) 0.0017(9) 0.0008(10) 0.0064(9)
C13 0.0197(11) 0.0163(11) 0.0236(13) -0.0002(9) 0.0009(9) 0.0083(9)
C14 0.0227(12) 0.0230(12) 0.0260(14) 0.0010(10) 0.0011(10) 0.0102(10)
C15 0.0219(12) 0.0191(12) 0.0286(13) -0.0023(10) 0.0023(10) 0.0075(10)
C16 0.0238(12) 0.0177(11) 0.0320(15) -0.0014(10) 0.0049(10) 0.0103(10)
C17 0.0172(11) 0.0141(10) 0.0254(13) 0.0006(9) 0.0019(9) 0.0067(9)
C18 0.0374(15) 0.0319(14) 0.0346(16) -0.0083(12) -0.0021(12) 0.0178(13)

loop_
_atom_type_symbol
_atom_type_description
_atom_type_scat_dispersion_real
_atom_type_scat_dispersion_imag
_atom_type_scat_source
C C 0.0181 0.0091 'International Tables Vol C Tables 4.2.6.8 and 6.1.1.4'
H H 0.0000 0.0000 'International Tables Vol C Tables 4.2.6.8 and 6.1.1.4'
N N 0.0311 0.0180 'International Tables Vol C Tables 4.2.6.8 and 6.1.1.4'

loop_
_geom_angle_atom_site_label_1
_geom_angle_atom_site_label_2
_geom_angle_atom_site_label_3
_geom_angle
C1 N2 C16 108.26(18)
C1 N2 C3 112.55(19)
C16 N2 C3 111.09(18)
N2 C3 C4 111.20(18)
N2 C3 C13 108.62(18)
C4 C3 C13 110.55(19)
C5 C4 C3 109.6(2)
C6 C5 C17 105.5(2)
C6 C5 C4 135.0(2)
C17 C5 C4 119.4(2)
C5 C6 N7 110.0(2)
C8 N7 C6 108.5(2)
N7 C8 C17 106.7(2)
N7 C8 C9 133.2(2)
C17 C8 C9 120.1(2)
C10 C9 C8 116.8(2)
C9 C10 C11 123.1(2)
C12 C11 C10 120.0(2)
C11 C12 C17 116.8(2)
C11 C12 C13 130.0(2)
C17 C12 C13 112.9(2)
C14 C13 C12 115.8(2)
C14 C13 C3 113.0(2)
C12 C13 C3 109.67(19)
C15 C14 C13 123.1(2)
C14 C15 C18 123.7(2)
C14 C15 C16 120.4(2)
C18 C15 C16 115.9(2)
N2 C16 C15 113.67(19)
C8 C17 C12 123.1(2)
C8 C17 C5 109.2(2)
C12 C17 C5 127.6(2)

loop_
_geom_bond_atom_site_label_1
_geom_bond_atom_site_label_2
_geom_bond_distance
C1 N2 1.465(3)
N2 C16 1.469(3)
N2 C3 1.474(3)
C3 C4 1.548(3)
C3 C13 1.555(3)
C4 C5 1.503(3)
C5 C6 1.371(4)
C5 C17 1.421(3)
C6 N7 1.388(3)
N7 C8 1.381(3)
C8 C17 1.394(3)
C8 C9 1.397(3)
C9 C10 1.381(4)
C10 C11 1.413(4)
C11 C12 1.381(3)
C12 C17 1.397(3)
C12 C13 1.517(3)
C13 C14 1.499(3)
C14 C15 1.325(3)
C15 C18 1.499(4)
C15 C16 1.500(3)
